data_7025114
loop_
_publ_author_name
'Klingele, Julia'
'Kaase, Dominic'
'Hilgert, Jakob'
'Steinfeld, Gunther'
'Klingele, Marco H.'
'Lach, Jochen'

_publ_section_title
;
 Triazolopyridines as ligands: structural diversity in iron(II),
 cobalt(II), nickel(II) and copper(II) complexes of
 3-(2-pyridyl)-[1,2,4]triazolo[4,3-a]- pyridine (L&#x00B9;&#x2070;) and
 spin crossover in [Fe(II)(L&#x00B9;&#x2070;)&#x2082;(NCS)&#x2082;].
;
_journal_issue 19
_journal_name_full 'Dalton transactions (Cambridge, England : 2003)'
_journal_page_first 4495
_journal_page_last 4507
_journal_paper_doi 10.1039/b925107c
_journal_volume 39
_journal_year 2010
_chemical_formula_moiety
;
C11 H11 N5
;
_chemical_formula_sum 'C11 H11 N5'
_chemical_formula_weight 213.25
_chemical_name_systematic
;
?
;
_space_group_IT_number 14
_symmetry_cell_setting monoclinic
_symmetry_space_group_name_Hall '-P 2ybc'
_symmetry_space_group_name_H-M 'P 1 21/c 1'
_atom_sites_solution_hydrogens geom
_atom_sites_solution_primary direct
_atom_sites_solution_secondary difmap
_audit_creation_method SHELXL-97
_cell_angle_alpha 90.00
_cell_angle_beta 113.15(3)
_cell_angle_gamma 90.00
_cell_formula_units_Z 8
_cell_length_a 12.178(2)
_cell_length_b 12.462(3)
_cell_length_c 14.973(3)
_cell_measurement_reflns_used 5076
_cell_measurement_temperature 120(2)
_cell_measurement_theta_max 28.14
_cell_measurement_theta_min 1.82
_cell_volume 2089.4(9)
_computing_cell_refinement 'Bruker SMART'
_computing_data_collection 'Bruker SMART'
_computing_data_reduction 'Bruker SAINT'
_computing_molecular_graphics 'Bruker SHELXTL'
_computing_publication_material 'Bruker SHELXTL'
_computing_structure_refinement 'SHELXL-97 (Sheldrick, 1997)'
_computing_structure_solution 'SHELXS-97 (Sheldrick, 1990)'
_diffrn_ambient_temperature 120(2)
_diffrn_measured_fraction_theta_full 0.993
_diffrn_measured_fraction_theta_max 0.993
_diffrn_measurement_device_type 'CCD area detector'
_diffrn_measurement_method 'phi and omega scans'
_diffrn_radiation_monochromator graphite
_diffrn_radiation_source 'fine-focus sealed tube'
_diffrn_radiation_type MoK\a
_diffrn_radiation_wavelength 0.71073
_diffrn_reflns_av_R_equivalents 0.0557
_diffrn_reflns_av_sigmaI/netI 0.0336
_diffrn_reflns_limit_h_max 16
_diffrn_reflns_limit_h_min -16
_diffrn_reflns_limit_k_max 16
_diffrn_reflns_limit_k_min -16
_diffrn_reflns_limit_l_max 19
_diffrn_reflns_limit_l_min -19
_diffrn_reflns_number 46697
_diffrn_reflns_theta_full 28.14
_diffrn_reflns_theta_max 28.14
_diffrn_reflns_theta_min 1.82
_exptl_absorpt_coefficient_mu 0.089
_exptl_absorpt_correction_T_max 0.9886
_exptl_absorpt_correction_T_min 0.9562
_exptl_absorpt_correction_type 'semi-empirical (SADABS)'
_exptl_absorpt_process_details
;
March 2001 T Higashi
;
_exptl_crystal_colour colourless
_exptl_crystal_density_diffrn 1.356
_exptl_crystal_density_method 'not measured'
_exptl_crystal_description needle
_exptl_crystal_F_000 896
_exptl_crystal_size_max 0.51
_exptl_crystal_size_mid 0.14
_exptl_crystal_size_min 0.13
_refine_diff_density_max 0.186
_refine_diff_density_min -0.180
_refine_diff_density_rms 0.037
_refine_ls_extinction_method none
_refine_ls_goodness_of_fit_ref 1.017
_refine_ls_hydrogen_treatment mixed
_refine_ls_matrix_type full
_refine_ls_number_parameters 313
_refine_ls_number_reflns 5076
_refine_ls_number_restraints 0
_refine_ls_restrained_S_all 1.017
_refine_ls_R_factor_all 0.0749
_refine_ls_R_factor_gt 0.0421
_refine_ls_shift/su_max 0.001
_refine_ls_shift/su_mean 0.000
_refine_ls_structure_factor_coef Fsqd
_refine_ls_weighting_details 'calc w=1/[\s^2^(Fo^2^)+(0.0482P)^2^+0.3951P] where P=(Fo^2^+2Fc^2^)/3'
_refine_ls_weighting_scheme calc
_refine_ls_wR_factor_gt 0.0962
_refine_ls_wR_factor_ref 0.1117
_reflns_number_gt 3386
_reflns_number_total 5076
_reflns_threshold_expression >2sigma(I)
_cod_data_source_file b925107c.txt
_cod_data_source_block jmk_afp_09
_cod_original_cell_volume 2089.4(7)
_cod_original_sg_symbol_H-M 'P 2(1)/c'
_cod_database_code 7025114

loop_
_symmetry_equiv_pos_as_xyz
'x, y, z'
'-x, y+1/2, -z+1/2'
'-x, -y, -z'
'x, -y-1/2, z-1/2'

loop_
_atom_site_label
_atom_site_type_symbol
_atom_site_fract_x
_atom_site_fract_y
_atom_site_fract_z
_atom_site_U_iso_or_equiv
_atom_site_adp_type
_atom_site_occupancy
_atom_site_symmetry_multiplicity
_atom_site_calc_flag
_atom_site_refinement_flags
N1 N 0.38533(10) 0.33847(10) -0.05182(9) 0.0376(3) Uani 1 1 d .
N2 N 0.55662(11) 0.39495(10) 0.07700(9) 0.0318(3) Uani 1 1 d .
H2A H 0.6325(15) 0.4078(13) 0.0966(11) 0.038(4) Uiso 1 1 d .
N3 N 0.48916(10) 0.43512(9) 0.12463(9) 0.0316(3) Uani 1 1 d .
N4 N 0.67189(11) 0.47843(12) 0.25487(11) 0.0418(3) Uani 1 1 d .
H4A H 0.7195(17) 0.4745(16) 0.2174(14) 0.064(6) Uiso 1 1 d .
H4B H 0.6985(16) 0.5196(15) 0.3098(14) 0.057(6) Uiso 1 1 d .
N5 N 0.55139(12) 0.55596(11) 0.35350(10) 0.0439(3) Uani 1 1 d .
C1 C 0.33902(14) 0.28507(14) -0.13670(13) 0.0479(4) Uani 1 1 d .
H1 H 0.2545 0.2792 -0.1670 0.057 Uiso 1 1 calc R
C2 C 0.40379(16) 0.23896(13) -0.18227(12) 0.0476(4) Uani 1 1 d .
H2 H 0.3660 0.2004 -0.2412 0.057 Uiso 1 1 calc R
C3 C 0.52696(15) 0.24995(12) -0.13993(12) 0.0410(4) Uani 1 1 d .
H3 H 0.5754 0.2197 -0.1701 0.049 Uiso 1 1 calc R
C4 C 0.57778(13) 0.30451(12) -0.05475(11) 0.0342(3) Uani 1 1 d .
H4 H 0.6619 0.3140 -0.0252 0.041 Uiso 1 1 calc R
C5 C 0.50393(12) 0.34647(11) -0.01135(10) 0.0293(3) Uani 1 1 d .
C6 C 0.55020(12) 0.47632(11) 0.20914(11) 0.0316(3) Uani 1 1 d .
C7 C 0.48355(13) 0.52158(11) 0.26427(11) 0.0336(3) Uani 1 1 d .
C8 C 0.36030(14) 0.52853(13) 0.22538(13) 0.0411(4) Uani 1 1 d .
H8 H 0.3147 0.5036 0.1615 0.049 Uiso 1 1 calc R
C9 C 0.30528(15) 0.57242(14) 0.28145(14) 0.0514(5) Uani 1 1 d .
H9 H 0.2208 0.5791 0.2565 0.062 Uiso 1 1 calc R
C10 C 0.37391(16) 0.60636(16) 0.37386(15) 0.0564(5) Uani 1 1 d .
H10 H 0.3377 0.6355 0.4143 0.068 Uiso 1 1 calc R
C11 C 0.49517(16) 0.59755(15) 0.40666(14) 0.0528(5) Uani 1 1 d .
H11 H 0.5422 0.6221 0.4704 0.063 Uiso 1 1 calc R
N11 N 0.82276(10) 0.41902(9) 0.14132(9) 0.0331(3) Uani 1 1 d .
N12 N 0.84251(11) 0.56494(10) 0.05513(9) 0.0352(3) Uani 1 1 d .
H12A H 0.7692(15) 0.5805(13) 0.0452(12) 0.045(5) Uiso 1 1 d .
N13 N 0.91853(10) 0.64154(9) 0.04367(9) 0.0326(3) Uani 1 1 d .
N14 N 0.75179(13) 0.73266(14) -0.06934(12) 0.0517(4) Uani 1 1 d .
H14A H 0.6982(17) 0.6994(16) -0.0557(14) 0.060(6) Uiso 1 1 d .
H14B H 0.7326(15) 0.7958(16) -0.1004(14) 0.054(5) Uiso 1 1 d .
N15 N 0.90057(11) 0.87159(10) -0.09965(9) 0.0374(3) Uani 1 1 d .
C21 C 0.87191(14) 0.33449(12) 0.19923(11) 0.0365(3) Uani 1 1 d .
H21 H 0.8209 0.2904 0.2179 0.044 Uiso 1 1 calc R
C22 C 0.98953(14) 0.30782(12) 0.23291(11) 0.0386(4) Uani 1 1 d .
H22 H 1.0205 0.2484 0.2752 0.046 Uiso 1 1 calc R
C23 C 1.06243(13) 0.37098(13) 0.20294(12) 0.0399(4) Uani 1 1 d .
H23 H 1.1450 0.3547 0.2243 0.048 Uiso 1 1 calc R
C24 C 1.01612(12) 0.45628(12) 0.14291(11) 0.0340(3) Uani 1 1 d .
H24 H 1.0653 0.4989 0.1210 0.041 Uiso 1 1 calc R
C25 C 0.89496(12) 0.47982(11) 0.11418(10) 0.0282(3) Uani 1 1 d .
C26 C 0.86966(12) 0.71891(12) -0.01542(10) 0.0324(3) Uani 1 1 d .
C27 C 0.95183(13) 0.79775(12) -0.03093(10) 0.0318(3) Uani 1 1 d .
C28 C 1.07422(13) 0.79406(13) 0.02255(11) 0.0384(4) Uani 1 1 d .
H28 H 1.1080 0.7411 0.0714 0.046 Uiso 1 1 calc R
C29 C 1.14585(14) 0.86839(13) 0.00363(12) 0.0428(4) Uani 1 1 d .
H29 H 1.2298 0.8679 0.0396 0.051 Uiso 1 1 calc R
C30 C 1.09408(14) 0.94361(13) -0.06832(12) 0.0426(4) Uani 1 1 d .
H30 H 1.1415 0.9953 -0.0834 0.051 Uiso 1 1 calc R
C31 C 0.97260(14) 0.94189(13) -0.11740(12) 0.0415(4) Uani 1 1 d .
H31 H 0.9373 0.9937 -0.1670 0.050 Uiso 1 1 calc R

loop_
_atom_site_aniso_label
_atom_site_aniso_U_11
_atom_site_aniso_U_22
_atom_site_aniso_U_33
_atom_site_aniso_U_23
_atom_site_aniso_U_13
_atom_site_aniso_U_12
N1 0.0288(6) 0.0374(7) 0.0415(8) -0.0098(6) 0.0084(6) -0.0025(5)
N2 0.0247(6) 0.0378(7) 0.0332(7) -0.0064(5) 0.0116(5) -0.0009(5)
N3 0.0303(6) 0.0313(6) 0.0358(7) -0.0030(5) 0.0160(5) 0.0005(5)
N4 0.0307(7) 0.0550(9) 0.0386(8) -0.0127(7) 0.0126(6) -0.0015(6)
N5 0.0448(8) 0.0485(8) 0.0420(8) -0.0115(6) 0.0210(7) -0.0047(6)
C1 0.0344(8) 0.0471(10) 0.0489(10) -0.0139(8) 0.0021(7) -0.0011(7)
C2 0.0529(10) 0.0407(9) 0.0381(9) -0.0127(7) 0.0060(8) 0.0026(8)
C3 0.0500(10) 0.0359(8) 0.0377(9) -0.0026(7) 0.0181(8) 0.0068(7)
C4 0.0339(8) 0.0331(8) 0.0352(8) -0.0004(6) 0.0133(6) 0.0035(6)
C5 0.0309(7) 0.0241(7) 0.0307(7) 0.0006(6) 0.0097(6) 0.0006(5)
C6 0.0319(7) 0.0298(7) 0.0339(8) -0.0011(6) 0.0139(6) -0.0018(6)
C7 0.0381(8) 0.0275(7) 0.0388(9) -0.0028(6) 0.0189(7) -0.0035(6)
C8 0.0393(8) 0.0385(9) 0.0491(10) -0.0104(7) 0.0214(7) -0.0061(7)
C9 0.0399(9) 0.0509(10) 0.0719(13) -0.0192(9) 0.0312(9) -0.0092(8)
C10 0.0549(11) 0.0606(12) 0.0691(13) -0.0277(10) 0.0410(10) -0.0139(9)
C11 0.0545(11) 0.0596(11) 0.0508(11) -0.0214(9) 0.0277(9) -0.0113(9)
N11 0.0305(6) 0.0326(6) 0.0356(7) 0.0006(5) 0.0125(5) 0.0001(5)
N12 0.0268(6) 0.0374(7) 0.0407(8) 0.0102(6) 0.0125(6) 0.0045(5)
N13 0.0328(6) 0.0315(6) 0.0338(7) 0.0030(5) 0.0134(5) 0.0008(5)
N14 0.0339(8) 0.0582(10) 0.0568(10) 0.0288(8) 0.0113(7) 0.0029(7)
N15 0.0399(7) 0.0370(7) 0.0355(7) 0.0074(6) 0.0150(6) 0.0049(6)
C21 0.0417(8) 0.0314(8) 0.0390(9) 0.0012(6) 0.0186(7) -0.0028(6)
C22 0.0431(9) 0.0325(8) 0.0386(9) 0.0061(7) 0.0144(7) 0.0070(7)
C23 0.0305(7) 0.0432(9) 0.0436(9) 0.0051(7) 0.0119(7) 0.0084(7)
C24 0.0306(7) 0.0357(8) 0.0371(8) 0.0028(6) 0.0146(6) 0.0015(6)
C25 0.0287(7) 0.0294(7) 0.0257(7) -0.0017(6) 0.0098(6) 0.0007(6)
C26 0.0316(7) 0.0372(8) 0.0282(7) 0.0015(6) 0.0115(6) 0.0038(6)
C27 0.0359(8) 0.0313(7) 0.0292(8) 0.0005(6) 0.0139(6) 0.0031(6)
C28 0.0390(8) 0.0396(8) 0.0357(8) 0.0039(7) 0.0135(7) 0.0034(7)
C29 0.0355(8) 0.0451(9) 0.0469(10) 0.0006(8) 0.0152(7) 0.0012(7)
C30 0.0453(9) 0.0383(9) 0.0501(10) 0.0023(7) 0.0252(8) -0.0030(7)
C31 0.0462(9) 0.0381(8) 0.0428(9) 0.0104(7) 0.0203(8) 0.0044(7)

loop_
_atom_type_symbol
_atom_type_description
_atom_type_scat_dispersion_real
_atom_type_scat_dispersion_imag
_atom_type_scat_source
C C 0.0033 0.0016 'International Tables Vol C Tables 4.2.6.8 and 6.1.1.4'
H H 0.0000 0.0000 'International Tables Vol C Tables 4.2.6.8 and 6.1.1.4'
N N 0.0061 0.0033 'International Tables Vol C Tables 4.2.6.8 and 6.1.1.4'

loop_
_geom_angle_atom_site_label_1
_geom_angle_atom_site_label_2
_geom_angle_atom_site_label_3
_geom_angle
C5 N1 C1 116.31(14)
C5 N2 N3 120.97(12)
C6 N3 N2 114.84(12)
C7 N5 C11 117.28(14)
N1 C1 C2 125.00(15)
C1 C2 C3 117.81(15)
C4 C3 C2 119.30(15)
C3 C4 C5 118.87(14)
N1 C5 N2 119.14(13)
N1 C5 C4 122.66(13)
N2 C5 C4 118.18(13)
N3 C6 N4 126.15(14)
N3 C6 C7 117.81(13)
N4 C6 C7 115.98(13)
N5 C7 C8 122.91(14)
N5 C7 C6 114.94(13)
C8 C7 C6 122.14(14)
C9 C8 C7 118.42(16)
C10 C9 C8 119.20(16)
C11 C10 C9 118.81(16)
N5 C11 C10 123.36(17)
C25 N11 C21 117.36(12)
C25 N12 N13 116.69(12)
C26 N13 N12 116.78(12)
C27 N15 C31 117.32(13)
N11 C21 C22 124.55(14)
C21 C22 C23 117.16(14)
C24 C23 C22 120.31(14)
C23 C24 C25 118.70(14)
N11 C25 N12 116.07(12)
N11 C25 C24 121.87(13)
N12 C25 C24 122.04(13)
N13 C26 N14 126.96(14)
N13 C26 C27 116.48(13)
N14 C26 C27 116.43(13)
N15 C27 C28 122.48(14)
N15 C27 C26 115.86(13)
C28 C27 C26 121.66(13)
C29 C28 C27 118.87(15)
C28 C29 C30 119.09(15)
C31 C30 C29 118.31(15)
N15 C31 C30 123.92(15)

loop_
_geom_bond_atom_site_label_1
_geom_bond_atom_site_label_2
_geom_bond_distance
N1 C5 1.3323(18)
N1 C1 1.346(2)
N2 C5 1.3635(18)
N2 N3 1.3766(16)
N3 C6 1.2952(18)
N4 C6 1.3667(19)
N5 C7 1.335(2)
N5 C11 1.341(2)
C1 C2 1.357(2)
C2 C3 1.387(2)
C3 C4 1.361(2)
C4 C5 1.402(2)
C6 C7 1.478(2)
C7 C8 1.383(2)
C8 C9 1.377(2)
C9 C10 1.372(3)
C10 C11 1.365(2)
N11 C25 1.3391(18)
N11 C21 1.3460(19)
N12 C25 1.3677(18)
N12 N13 1.3867(17)
N13 C26 1.2856(18)
N14 C26 1.353(2)
N15 C27 1.3379(19)
N15 C31 1.338(2)
C21 C22 1.360(2)
C22 C23 1.387(2)
C23 C24 1.363(2)
C24 C25 1.3961(19)
C26 C27 1.484(2)
C27 C28 1.388(2)
C28 C29 1.376(2)
C29 C30 1.379(2)
C30 C31 1.369(2)

loop_
_geom_torsion_atom_site_label_1
_geom_torsion_atom_site_label_2
_geom_torsion_atom_site_label_3
_geom_torsion_atom_site_label_4
_geom_torsion
C5 N2 N3 C6 178.06(13)
C5 N1 C1 C2 0.7(3)
N1 C1 C2 C3 -1.9(3)
C1 C2 C3 C4 0.9(2)
C2 C3 C4 C5 1.1(2)
C1 N1 C5 N2 -176.78(14)
C1 N1 C5 C4 1.5(2)
N3 N2 C5 N1 0.2(2)
N3 N2 C5 C4 -178.19(12)
C3 C4 C5 N1 -2.4(2)
C3 C4 C5 N2 175.89(14)
N2 N3 C6 N4 -3.1(2)
N2 N3 C6 C7 179.67(12)
C11 N5 C7 C8 0.8(2)
C11 N5 C7 C6 -179.85(14)
N3 C6 C7 N5 175.51(13)
N4 C6 C7 N5 -2.0(2)
N3 C6 C7 C8 -5.2(2)
N4 C6 C7 C8 177.37(14)
N5 C7 C8 C9 -0.3(2)
C6 C7 C8 C9 -179.59(15)
C7 C8 C9 C10 -0.8(3)
C8 C9 C10 C11 1.4(3)
C7 N5 C11 C10 -0.2(3)
C9 C10 C11 N5 -0.9(3)
C25 N12 N13 C26 176.77(13)
C25 N11 C21 C22 1.0(2)
N11 C21 C22 C23 -1.8(2)
C21 C22 C23 C24 0.5(2)
C22 C23 C24 C25 1.4(2)
C21 N11 C25 N12 179.81(13)
C21 N11 C25 C24 1.1(2)
N13 N12 C25 N11 166.28(12)
N13 N12 C25 C24 -15.0(2)
C23 C24 C25 N11 -2.2(2)
C23 C24 C25 N12 179.11(14)
N12 N13 C26 N14 -1.4(2)
N12 N13 C26 C27 -177.15(12)
C31 N15 C27 C28 1.6(2)
C31 N15 C27 C26 -178.07(14)
N13 C26 C27 N15 173.59(13)
N14 C26 C27 N15 -2.6(2)
N13 C26 C27 C28 -6.1(2)
N14 C26 C27 C28 177.74(15)
N15 C27 C28 C29 -0.7(2)
C26 C27 C28 C29 178.97(14)
C27 C28 C29 C30 -0.5(2)
C28 C29 C30 C31 0.8(2)
C27 N15 C31 C30 -1.4(2)
C29 C30 C31 N15 0.2(3)
